data_4001405
loop_
_publ_author_name
'Rogow, David L.'
'Zapeda, Gustavo'
'Swanson, Claudia H.'
'Fan, Xiaojuan'
'Oliver, Allen G.'
'Oliver, Scott R. J.'

_publ_section_title
;
 A Metal&#x2212;Organic Framework Containing Cationic Inorganic
 Layers:&#x00A0; Pb2F2[C2H4(SO3)2]
;
_journal_issue 19
_journal_name_full 'Chemistry of Materials'
_journal_page_first 4658
_journal_paper_doi 10.1021/cm071429t
_journal_volume 19
_journal_year 2007
_chemical_formula_sum 'C2 H4 F2 O6 Pb2 S2'
_chemical_formula_weight 640.55
_chemical_name_systematic
; 
 ? 
;
_space_group_IT_number 15
_symmetry_cell_setting monoclinic
_symmetry_space_group_name_Hall '-C 2yc'
_symmetry_space_group_name_H-M 'C 1 2/c 1'
_atom_sites_solution_hydrogens geom
_atom_sites_solution_primary direct
_atom_sites_solution_secondary difmap
_audit_creation_method SHELXL-97
_cell_angle_alpha 90.00
_cell_angle_beta 100.3620(10)
_cell_angle_gamma 90.00
_cell_formula_units_Z 4
_cell_length_a 21.4829(10)
_cell_length_b 4.6185(2)
_cell_length_c 8.8453(4)
_cell_measurement_reflns_used 2
_cell_measurement_temperature 100(2)
_cell_measurement_theta_max 0.00
_cell_measurement_theta_min 0.00
_cell_volume 863.31(7)
_computing_cell_refinement 'Bruker APEX2'
_computing_data_collection 'Bruker APEX2'
_computing_data_reduction 'Bruker APEX2'
_computing_molecular_graphics 'Bruker SHELXTL'
_computing_publication_material 'Bruker SHELXTL'
_computing_structure_refinement 'Bruker SHELXTL'
_computing_structure_solution 'Bruker SHELXTL'
_diffrn_ambient_temperature 100(2)
_diffrn_measured_fraction_theta_full 0.999
_diffrn_measured_fraction_theta_max 0.999
_diffrn_measurement_device_type 'CCD area detector'
_diffrn_measurement_method 'phi and omega scans'
_diffrn_radiation_monochromator graphite
_diffrn_radiation_source 'fine-focus sealed tube'
_diffrn_radiation_type MoK\a
_diffrn_radiation_wavelength 0.71073
_diffrn_reflns_av_R_equivalents 0.0000
_diffrn_reflns_av_sigmaI/netI 0.0956
_diffrn_reflns_limit_h_max 27
_diffrn_reflns_limit_h_min -27
_diffrn_reflns_limit_k_max 6
_diffrn_reflns_limit_k_min -6
_diffrn_reflns_limit_l_max 11
_diffrn_reflns_limit_l_min -11
_diffrn_reflns_number 9609
_diffrn_reflns_theta_full 27.49
_diffrn_reflns_theta_max 27.49
_diffrn_reflns_theta_min 3.86
_exptl_absorpt_coefficient_mu 39.470
_exptl_absorpt_correction_T_max 0.3012
_exptl_absorpt_correction_T_min 0.0591
_exptl_absorpt_correction_type 'empirical multi-scan'
_exptl_absorpt_process_details 'Bruker TWINABS'
_exptl_crystal_colour clear
_exptl_crystal_density_diffrn 4.928
_exptl_crystal_density_method 'not measured'
_exptl_crystal_description plate
_exptl_crystal_F_000 1112
_exptl_crystal_size_max 0.16
_exptl_crystal_size_mid 0.16
_exptl_crystal_size_min 0.04
_refine_diff_density_max 2.771
_refine_diff_density_min -2.384
_refine_diff_density_rms 0.455
_refine_ls_extinction_method none
_refine_ls_goodness_of_fit_ref 1.017
_refine_ls_hydrogen_treatment constr
_refine_ls_matrix_type full
_refine_ls_number_parameters 53
_refine_ls_number_reflns 9609
_refine_ls_number_restraints 42
_refine_ls_restrained_S_all 1.015
_refine_ls_R_factor_all 0.0883
_refine_ls_R_factor_gt 0.0587
_refine_ls_shift/su_max 0.000
_refine_ls_shift/su_mean 0.000
_refine_ls_structure_factor_coef Fsqd
_refine_ls_weighting_details 'calc w=1/[\s^2^(Fo^2^)+(0.0520P)^2^+0.0000P] where P=(Fo^2^+2Fc^2^)/3'
_refine_ls_weighting_scheme calc
_refine_ls_wR_factor_gt 0.1297
_refine_ls_wR_factor_ref 0.1394
_reflns_number_gt 5946
_reflns_number_total 9609
_reflns_threshold_expression >2sigma(I)
_cod_data_source_file cm071429t-file001.cif
_cod_data_source_block ucsc6
_cod_depositor_comments
;
The following automatic conversions were performed:

'_symmetry_cell_setting' value 'Monoclinic' changed to 'monoclinic'
according to /home/saulius/struct/CIF-dictionaries/cif_core.dic
dictionary named 'cif_core.dic' version 2.4.1 from 2010-06-29.

Automatic conversion script
Id: cif_fix_values 1715 2011-07-08 13:25:40Z adriana 
;
_cod_original_sg_symbol_H-M C2/c
_cod_database_code 4001405

loop_
_symmetry_equiv_pos_as_xyz
'x, y, z'
'-x, y, -z+1/2'
'x+1/2, y+1/2, z'
'-x+1/2, y+1/2, -z+1/2'
'-x, -y, -z'
'x, -y, z-1/2'
'-x+1/2, -y+1/2, -z'
'x+1/2, -y+1/2, z-1/2'

loop_
_atom_site_label
_atom_site_type_symbol
_atom_site_fract_x
_atom_site_fract_y
_atom_site_fract_z
_atom_site_U_iso_or_equiv
_atom_site_adp_type
_atom_site_occupancy
_atom_site_symmetry_multiplicity
_atom_site_calc_flag
_atom_site_refinement_flags
Pb1 Pb 0.194281(11) 0.01333(5) 0.35207(3) 0.00567(9) Uani 1 1 d U
S1 S 0.10057(9) -0.4233(3) 0.55432(19) 0.0062(3) Uani 1 1 d U
F1 F 0.25172(19) 0.0413(9) 0.1246(4) 0.0104(7) Uani 1 1 d U
O1 O 0.1500(3) -0.6410(11) 0.5823(6) 0.0104(7) Uani 1 1 d U
O2 O 0.1034(3) -0.2486(12) 0.4169(6) 0.0098(7) Uani 1 1 d U
O3 O 0.0987(3) -0.2456(11) 0.6886(6) 0.0098(7) Uani 1 1 d U
C1 C 0.0281(4) -0.6085(16) 0.5152(8) 0.0104(14) Uani 1 1 d U
H1A H 0.0271 -0.7338 0.4240 0.013 Uiso 1 1 calc R
H1B H 0.0238 -0.7338 0.6036 0.013 Uiso 1 1 calc R

loop_
_atom_site_aniso_label
_atom_site_aniso_U_11
_atom_site_aniso_U_22
_atom_site_aniso_U_33
_atom_site_aniso_U_23
_atom_site_aniso_U_13
_atom_site_aniso_U_12
Pb1 0.00133(13) 0.00479(13) 0.01081(13) 0.00187(13) 0.00084(8) 0.00068(13)
S1 0.0029(8) 0.0059(8) 0.0096(8) -0.0005(6) 0.0010(6) -0.0013(6)
F1 0.0034(16) 0.0125(17) 0.0157(15) -0.0005(13) 0.0027(13) -0.0015(13)
O1 0.0034(16) 0.0125(17) 0.0157(15) -0.0005(13) 0.0027(13) -0.0015(13)
O2 0.005(2) 0.0117(18) 0.0146(18) 0.0016(14) 0.0070(15) 0.0007(16)
O3 0.005(2) 0.0117(18) 0.0146(18) 0.0016(14) 0.0070(15) 0.0007(16)
C1 0.013(4) 0.013(3) 0.005(3) 0.002(3) -0.001(3) 0.004(3)

loop_
_atom_type_symbol
_atom_type_description
_atom_type_scat_dispersion_real
_atom_type_scat_dispersion_imag
_atom_type_scat_source
C C 0.0033 0.0016 'International Tables Vol C Tables 4.2.6.8 and 6.1.1.4'
H H 0.0000 0.0000 'International Tables Vol C Tables 4.2.6.8 and 6.1.1.4'
O O 0.0106 0.0060 'International Tables Vol C Tables 4.2.6.8 and 6.1.1.4'
F F 0.0171 0.0103 'International Tables Vol C Tables 4.2.6.8 and 6.1.1.4'
S S 0.1246 0.1234 'International Tables Vol C Tables 4.2.6.8 and 6.1.1.4'
Pb Pb -3.3944 10.1111 'International Tables Vol C Tables 4.2.6.8 and 6.1.1.4'

loop_
_geom_angle_atom_site_label_1
_geom_angle_atom_site_label_2
_geom_angle_atom_site_label_3
_geom_angle
_geom_angle_site_symmetry_1
_geom_angle_site_symmetry_3
O2 Pb1 F1 85.79(16) . 4_545
O2 Pb1 F1 90.03(16) . 6_556
F1 Pb1 F1 71.82(14) 4_545 6_556
O2 Pb1 O3 75.15(17) . 6
F1 Pb1 O3 138.27(15) 4_545 6
F1 Pb1 O3 143.01(14) 6_556 6
O2 Pb1 F1 136.86(15) . .
F1 Pb1 F1 79.81(11) 4_545 .
F1 Pb1 F1 122.59(16) 6_556 .
O3 Pb1 F1 89.19(15) 6 .
O2 Pb1 F1 141.21(15) . 4
F1 Pb1 F1 127.29(17) 4_545 4
F1 Pb1 F1 83.51(13) 6_556 4
O3 Pb1 F1 87.37(15) 6 4
F1 Pb1 F1 75.60(11) . 4
O3 S1 O1 112.3(3) . .
O3 S1 O2 112.2(3) . .
O1 S1 O2 112.6(3) . .
O3 S1 C1 106.4(3) . .
O1 S1 C1 107.0(3) . .
O2 S1 C1 105.7(3) . .
Pb1 F1 Pb1 108.18(14) 4 6
Pb1 F1 Pb1 105.47(14) 4 .
Pb1 F1 Pb1 121.90(16) 6 .
Pb1 F1 Pb1 127.29(17) 4 4_545
Pb1 F1 Pb1 96.49(13) 6 4_545
Pb1 F1 Pb1 99.02(13) . 4_545
S1 O2 Pb1 128.1(3) . .
S1 O3 Pb1 124.7(3) . 6_556
C1 C1 S1 110.7(7) 5_546 .

loop_
_geom_bond_atom_site_label_1
_geom_bond_atom_site_label_2
_geom_bond_distance
_geom_bond_site_symmetry_2
Pb1 O2 2.452(6) .
Pb1 F1 2.461(4) 4_545
Pb1 F1 2.515(4) 6_556
Pb1 O3 2.528(6) 6
Pb1 F1 2.546(4) .
Pb1 F1 2.692(4) 4
S1 O3 1.450(5) .
S1 O1 1.452(6) .
S1 O2 1.469(5) .
S1 C1 1.755(9) .
F1 Pb1 2.461(4) 4
F1 Pb1 2.515(4) 6
F1 Pb1 2.692(4) 4_545
O3 Pb1 2.528(6) 6_556
C1 C1 1.555(15) 5_546
